data_2104193
loop_
_publ_author_name
'Cobo, Justo'
'Trilleras, Jorge'
'Quiroga, Jairo'
'Marchal, Antonio'
'Nogueras, Manuel'
'Low, John N.'
'Glidewell, Christopher'

_publ_section_title
;
 <i>N</i>^6^-Substituted 2-amino-4-chloro-5-formylpyrimidines: puckered
 <i>versus</i> planar pyrimidine rings, and hydrogen-bonded aggregation
 in zero, one, two and three dimensions
;
_journal_coeditor_code BM5057
_journal_issue 5
_journal_name_full 'Acta Crystallographica Section B'
_journal_page_first 596
_journal_page_last 609
_journal_paper_doi 10.1107/S0108768108019915
_journal_volume 64
_journal_year 2008
_chemical_formula_moiety 'C13 H13 Cl N4 O'
_chemical_formula_sum 'C13 H13 Cl N4 O'
_chemical_formula_weight 276.72
_chemical_name_systematic
;
 ?
;
_space_group_IT_number 2
_symmetry_cell_setting triclinic
_symmetry_space_group_name_Hall '-P 1'
_symmetry_space_group_name_H-M 'P -1'
_atom_sites_solution_hydrogens geom
_atom_sites_solution_primary direct
_atom_sites_solution_secondary difmap
_cell_angle_alpha 81.844(9)
_cell_angle_beta 82.015(10)
_cell_angle_gamma 73.041(7)
_cell_formula_units_Z 2
_cell_length_a 8.1811(12)
_cell_length_b 8.8325(10)
_cell_length_c 9.3356(6)
_cell_measurement_reflns_used 2902
_cell_measurement_temperature 120(2)
_cell_measurement_theta_max 27.50
_cell_measurement_theta_min 4.03
_cell_volume 635.33(13)
_computing_cell_refinement 'DIRAX/LSQ (Duisenberg et al., 2000)'
_computing_data_collection 'COLLECT (Hooft, 1999)'
_computing_data_reduction 'EVALCCD (Duisenberg et al., 2003)'
_computing_molecular_graphics 'PLATON (Spek, 2003)'
_computing_publication_material 'SHELXL-97 & PRPKAPPA (Ferguson, 1999)'
_computing_structure_refinement 'OSCAIL (McArdle, 2003) & SHELXL-97 (Sheldrick, 1997)'
_computing_structure_solution 'Sir2004 (Burla et al., 2005)'
_diffrn_ambient_temperature 120(2)
_diffrn_measured_fraction_theta_full 0.996
_diffrn_measured_fraction_theta_max 0.996
_diffrn_measurement_device_type 'Bruker-Nonius KappaCCD'
_diffrn_measurement_method '\f & \w scans'
_diffrn_radiation_monochromator graphite
_diffrn_radiation_source 'Bruker-Nonius FR591 rotating anode'
_diffrn_radiation_type 'Mo K\a'
_diffrn_radiation_wavelength 0.71073
_diffrn_reflns_av_R_equivalents 0.0345
_diffrn_reflns_av_sigmaI/netI 0.0283
_diffrn_reflns_limit_h_max 10
_diffrn_reflns_limit_h_min -10
_diffrn_reflns_limit_k_max 11
_diffrn_reflns_limit_k_min -11
_diffrn_reflns_limit_l_max 12
_diffrn_reflns_limit_l_min -12
_diffrn_reflns_number 15349
_diffrn_reflns_theta_full 27.50
_diffrn_reflns_theta_max 27.50
_diffrn_reflns_theta_min 4.03
_diffrn_standards_decay_% 0
_diffrn_standards_number 0
_exptl_absorpt_coefficient_mu 0.298
_exptl_absorpt_correction_T_max 0.932
_exptl_absorpt_correction_T_min 0.851
_exptl_absorpt_correction_type multi-scan
_exptl_absorpt_process_details 'SADABS 2.10 (Sheldrick, 2003)'
_exptl_crystal_colour colourless
_exptl_crystal_density_diffrn 1.446
_exptl_crystal_density_method 'not measured'
_exptl_crystal_description block
_exptl_crystal_F_000 288
_exptl_crystal_size_max 0.56
_exptl_crystal_size_mid 0.46
_exptl_crystal_size_min 0.24
_refine_diff_density_max 0.307
_refine_diff_density_min -0.359
_refine_ls_extinction_method none
_refine_ls_goodness_of_fit_ref 1.112
_refine_ls_hydrogen_treatment constr
_refine_ls_matrix_type full
_refine_ls_number_parameters 173
_refine_ls_number_reflns 2902
_refine_ls_number_restraints 0
_refine_ls_restrained_S_all 1.112
_refine_ls_R_factor_all 0.0605
_refine_ls_R_factor_gt 0.0399
_refine_ls_shift/su_max 0.000
_refine_ls_shift/su_mean 0.000
_refine_ls_structure_factor_coef Fsqd
_refine_ls_weighting_details 'w=1/[\s^2^(Fo^2^)+(0.0368P)^2^+0.5204P] where P=(Fo^2^+2Fc^2^)/3'
_refine_ls_weighting_scheme calc
_refine_ls_wR_factor_gt 0.0887
_refine_ls_wR_factor_ref 0.1016
_reflns_number_gt 2269
_reflns_number_total 2902
_reflns_threshold_expression I>2\s(I)
_cod_data_source_file bm5057.cif
_cod_data_source_block VI
_cod_depositor_comments
;
The following automatic conversions were performed:
'_exptl_absorpt_correction_type' value 'Multi-scan' changed to
'multi-scan' according to
'/home/saulius/struct/CIF-dictionaries/cif_core.dic' dictionary named
'cif_core.dic' version 2.4.1 from 2010-06-29.

Automatic conversion script
Id: cif_fix_enum 1527 2010-12-29 10:47:43Z saulius 

The following automatic conversions were performed:

'_exptl_absorpt_correction_type' value 'Multi-scan' changed to
'multi-scan' according to
/home/saulius/struct/CIF-dictionaries/cif_core.dic dictionary named
'cif_core.dic' version 2.4.1 from 2010-06-29.

Automatic conversion script
Id: cif_fix_values 1715 2011-07-08 13:25:40Z adriana 
;
_cod_original_cell_volume 635.38(12)
_cod_database_code 2104193

loop_
_symmetry_equiv_pos_as_xyz
'x, y, z'
'-x, -y, -z'

loop_
_atom_site_type_symbol
_atom_site_label
_atom_site_fract_x
_atom_site_fract_y
_atom_site_fract_z
_atom_site_U_iso_or_equiv
_atom_site_adp_type
_atom_site_calc_flag
_atom_site_refinement_flags
_atom_site_occupancy
N N1 0.37106(18) 0.41564(17) 0.35666(16) 0.0167(3) Uani d . 1
C C2 0.4146(2) 0.2600(2) 0.40258(19) 0.0162(3) Uani d . 1
N N2 0.28800(19) 0.19310(17) 0.45152(17) 0.0200(3) Uani d . 1
N N3 0.57793(18) 0.16112(16) 0.40022(16) 0.0168(3) Uani d . 1
C C4 0.6990(2) 0.2342(2) 0.36126(19) 0.0159(3) Uani d . 1
Cl Cl4 0.90398(5) 0.10358(5) 0.35724(5) 0.02291(14) Uani d . 1
C C5 0.6751(2) 0.3975(2) 0.32623(18) 0.0158(3) Uani d . 1
C C51 0.8088(2) 0.4768(2) 0.33055(19) 0.0184(4) Uani d . 1
O O51 0.95965(17) 0.41303(16) 0.34220(17) 0.0285(3) Uani d . 1
C C6 0.4980(2) 0.4846(2) 0.31588(18) 0.0154(3) Uani d . 1
N N61 0.44703(18) 0.64297(16) 0.26808(16) 0.0162(3) Uani d . 1
C C61 0.5548(2) 0.7204(2) 0.16731(19) 0.0165(4) Uani d . 1
C C62 0.6392(2) 0.6518(2) 0.0426(2) 0.0193(4) Uani d . 1
C C63 0.7468(2) 0.7248(2) -0.0521(2) 0.0226(4) Uani d . 1
C C64 0.7673(2) 0.8674(2) -0.0235(2) 0.0228(4) Uani d . 1
C C65 0.6793(2) 0.9378(2) 0.0982(2) 0.0215(4) Uani d . 1
C C66 0.5730(2) 0.8648(2) 0.1942(2) 0.0189(4) Uani d . 1
C C67 0.2623(2) 0.7297(2) 0.2839(2) 0.0186(4) Uani d . 1
C C68 0.1674(2) 0.7211(2) 0.1582(2) 0.0240(4) Uani d . 1
H H2A 0.1803 0.2511 0.4528 0.024 Uiso calc R 1
H H2B 0.3122 0.0910 0.4825 0.024 Uiso calc R 1
H H51 0.7732 0.5898 0.3235 0.022 Uiso calc R 1
H H62 0.6231 0.5550 0.0222 0.023 Uiso calc R 1
H H63 0.8063 0.6769 -0.1364 0.027 Uiso calc R 1
H H64 0.8419 0.9168 -0.0877 0.027 Uiso calc R 1
H H65 0.6919 1.0368 0.1163 0.026 Uiso calc R 1
H H66 0.5128 0.9135 0.2779 0.023 Uiso calc R 1
H H67B 0.2505 0.8428 0.2929 0.022 Uiso calc R 1
H H67A 0.2076 0.6853 0.3751 0.022 Uiso calc R 1
H H68A 0.2279 0.7540 0.0664 0.036 Uiso calc R 1
H H68B 0.0504 0.7920 0.1691 0.036 Uiso calc R 1
H H68C 0.1625 0.6116 0.1580 0.036 Uiso calc R 1

loop_
_atom_site_aniso_label
_atom_site_aniso_U_11
_atom_site_aniso_U_22
_atom_site_aniso_U_33
_atom_site_aniso_U_12
_atom_site_aniso_U_13
_atom_site_aniso_U_23
N1 0.0148(7) 0.0142(7) 0.0199(8) -0.0029(6) -0.0018(6) 0.0003(6)
C2 0.0168(8) 0.0159(8) 0.0159(8) -0.0039(7) -0.0023(7) -0.0023(6)
N2 0.0157(7) 0.0141(7) 0.0287(8) -0.0038(6) -0.0023(6) 0.0019(6)
N3 0.0161(7) 0.0138(7) 0.0196(7) -0.0027(6) -0.0023(6) -0.0011(6)
C4 0.0143(8) 0.0150(8) 0.0164(8) -0.0006(6) -0.0022(6) -0.0023(6)
Cl4 0.0161(2) 0.0168(2) 0.0316(3) 0.00076(16) -0.00190(17) -0.00073(17)
C5 0.0144(8) 0.0153(8) 0.0158(8) -0.0024(6) -0.0009(6) 0.0002(6)
C51 0.0182(9) 0.0168(8) 0.0188(9) -0.0048(7) -0.0006(7) 0.0009(7)
O51 0.0150(6) 0.0253(7) 0.0440(9) -0.0048(5) -0.0040(6) -0.0006(6)
C6 0.0160(8) 0.0142(8) 0.0150(8) -0.0023(6) -0.0012(6) -0.0029(6)
N61 0.0135(7) 0.0131(7) 0.0202(8) -0.0025(6) -0.0001(6) 0.0002(6)
C61 0.0151(8) 0.0150(8) 0.0180(9) -0.0029(6) -0.0029(7) 0.0009(6)
C62 0.0195(9) 0.0179(8) 0.0206(9) -0.0046(7) -0.0031(7) -0.0027(7)
C63 0.0214(9) 0.0254(10) 0.0181(9) -0.0029(7) -0.0009(7) -0.0015(7)
C64 0.0197(9) 0.0255(10) 0.0224(9) -0.0081(7) -0.0032(7) 0.0049(7)
C65 0.0236(9) 0.0160(8) 0.0255(10) -0.0062(7) -0.0061(8) 0.0010(7)
C66 0.0214(9) 0.0153(8) 0.0184(9) -0.0022(7) -0.0035(7) -0.0015(7)
C67 0.0155(8) 0.0132(8) 0.0239(9) 0.0000(6) -0.0007(7) -0.0016(7)
C68 0.0192(9) 0.0215(9) 0.0306(10) -0.0031(7) -0.0061(8) -0.0018(8)

loop_
_atom_type_symbol
_atom_type_description
_atom_type_scat_dispersion_real
_atom_type_scat_dispersion_imag
_atom_type_scat_source
C C 0.0033 0.0016 'International Tables Vol C Tables 4.2.6.8 and 6.1.1.4'
H H 0.0000 0.0000 'International Tables Vol C Tables 4.2.6.8 and 6.1.1.4'
Cl Cl 0.1484 0.1585 'International Tables Vol C Tables 4.2.6.8 and 6.1.1.4'
N N 0.0061 0.0033 'International Tables Vol C Tables 4.2.6.8 and 6.1.1.4'
O O 0.0106 0.0060 'International Tables Vol C Tables 4.2.6.8 and 6.1.1.4'

loop_
_geom_angle_atom_site_label_1
_geom_angle_atom_site_label_2
_geom_angle_atom_site_label_3
_geom_angle
_geom_angle_publ_flag
C6 N1 C2 117.63(15) no
N2 C2 N1 117.66(15) no
N2 C2 N3 116.44(15) no
N1 C2 N3 125.86(16) no
C2 N2 H2A 120.0 no
C2 N2 H2B 120.0 no
H2A N2 H2B 120.0 no
C4 N3 C2 114.27(14) no
N3 C4 C5 126.64(16) no
N3 C4 Cl4 112.61(12) no
C5 C4 Cl4 120.75(13) no
C4 C5 C6 113.00(15) no
C4 C5 C51 123.44(15) no
C6 C5 C51 122.32(15) no
O51 C51 C5 126.75(17) no
O51 C51 H51 116.6 no
C5 C51 H51 116.6 no
N1 C6 N61 115.38(15) no
N1 C6 C5 121.71(15) no
N61 C6 C5 122.89(16) no
C6 N61 C61 122.50(14) no
C6 N61 C67 119.41(14) no
C61 N61 C67 115.77(13) no
C66 C61 C62 120.01(16) no
C66 C61 N61 119.76(15) no
C62 C61 N61 120.22(15) no
C63 C62 C61 119.95(17) no
C63 C62 H62 120.0 no
C61 C62 H62 120.0 no
C64 C63 C62 119.87(17) no
C64 C63 H63 120.1 no
C62 C63 H63 120.1 no
C65 C64 C63 120.10(17) no
C65 C64 H64 119.9 no
C63 C64 H64 119.9 no
C64 C65 C66 120.37(17) no
C64 C65 H65 119.8 no
C66 C65 H65 119.8 no
C65 C66 C61 119.64(17) no
C65 C66 H66 120.2 no
C61 C66 H66 120.2 no
N61 C67 C68 113.75(15) no
N61 C67 H67B 108.8 no
C68 C67 H67B 108.8 no
N61 C67 H67A 108.8 no
C68 C67 H67A 108.8 no
H67B C67 H67A 107.7 no
C67 C68 H68A 109.5 no
C67 C68 H68B 109.5 no
H68A C68 H68B 109.5 no
C67 C68 H68C 109.5 no
H68A C68 H68C 109.5 no
H68B C68 H68C 109.5 no

loop_
_geom_bond_atom_site_label_1
_geom_bond_atom_site_label_2
_geom_bond_distance
_geom_bond_publ_flag
N1 C6 1.337(2) no
N1 C2 1.338(2) no
C2 N2 1.334(2) no
C2 N3 1.366(2) no
N2 H2A 0.88 no
N2 H2B 0.88 no
N3 C4 1.318(2) no
C4 C5 1.395(2) no
C4 Cl4 1.7350(17) no
C5 C6 1.438(2) no
C5 C51 1.467(2) no
C51 O51 1.211(2) no
C51 H51 0.95 no
C6 N61 1.365(2) no
N61 C61 1.438(2) no
N61 C67 1.479(2) no
C61 C66 1.387(2) no
C61 C62 1.390(2) no
C62 C63 1.388(3) no
C62 H62 0.95 no
C63 C64 1.385(3) no
C63 H63 0.95 no
C64 C65 1.382(3) no
C64 H64 0.95 no
C65 C66 1.386(3) no
C65 H65 0.95 no
C66 H66 0.95 no
C67 C68 1.517(3) no
C67 H67B 0.99 no
C67 H67A 0.99 no
C68 H68A 0.98 no
C68 H68B 0.98 no
C68 H68C 0.98 no

loop_
_geom_hbond_atom_site_label_D
_geom_hbond_atom_site_label_H
_geom_hbond_atom_site_label_A
_geom_hbond_site_symmetry_A
_geom_hbond_distance_DH
_geom_hbond_distance_HA
_geom_hbond_distance_DA
_geom_hbond_angle_DHA
_geom_hbond_publ_flag
N2 H2A O51 1_455 0.88 2.23 3.031(2) 152 no
N2 H2B N3 2_656 0.88 2.32 3.178(2) 165 no

loop_
_geom_torsion_atom_site_label_1
_geom_torsion_atom_site_label_2
_geom_torsion_atom_site_label_3
_geom_torsion_atom_site_label_4
_geom_torsion
_geom_torsion_publ_flag
C6 N1 C2 N2 176.06(16) no
C6 N1 C2 N3 -6.0(3) no
N2 C2 N3 C4 -175.28(15) no
N1 C2 N3 C4 6.7(3) no
C2 N3 C4 C5 1.2(3) no
C2 N3 C4 Cl4 -179.11(12) no
N3 C4 C5 C6 -8.4(3) no
Cl4 C4 C5 C6 171.95(12) no
N3 C4 C5 C51 159.16(17) no
Cl4 C4 C5 C51 -20.5(2) no
C4 C5 C51 O51 12.0(3) no
C6 C5 C51 O51 178.33(18) no
C2 N1 C6 N61 179.15(15) no
C2 N1 C6 C5 -2.6(2) no
C4 C5 C6 N1 8.9(2) no
C51 C5 C6 N1 -158.77(16) no
C4 C5 C6 N61 -172.94(16) no
C51 C5 C6 N61 19.4(3) no
N1 C6 N61 C61 -153.43(16) no
C5 C6 N61 C61 28.3(3) no
N1 C6 N61 C67 8.6(2) no
C5 C6 N61 C67 -169.72(15) no
C6 N61 C61 C66 -133.60(18) no
C67 N61 C61 C66 63.8(2) no
C6 N61 C61 C62 47.1(2) no
C67 N61 C61 C62 -115.51(18) no
C66 C61 C62 C63 2.5(3) no
N61 C61 C62 C63 -178.18(16) no
C61 C62 C63 C64 -1.3(3) no
C62 C63 C64 C65 -0.7(3) no
C63 C64 C65 C66 1.4(3) no
C64 C65 C66 C61 -0.1(3) no
C62 C61 C66 C65 -1.8(3) no
N61 C61 C66 C65 178.86(16) no
C6 N61 C67 C68 -86.95(19) no
C61 N61 C67 C68 76.21(19) no

loop_
_cod_related_entry_id
_cod_related_entry_database
_cod_related_entry_code
1 ChemSpider 10497609
